data_7118104
loop_
_publ_author_name
'Firoj Ali'
'Anila H. A.'
'Nandaraj Taye'
'Rajesh G. Gonnade'
'Samit Chattopadhyay'
'Amitava Das'

_publ_section_title
;
 A fluorescent probe for specific detection of cysteine in the lipid dense
 region of cells
;
_journal_name_full Chem.Commun.
_journal_page_first 16932
_journal_paper_doi 10.1039/C5cc07450A
_journal_volume 51
_journal_year 2015
_chemical_formula_moiety 'C29 H25 B F2 N2 O2'
_chemical_formula_sum 'C29 H25 B F2 N2 O2'
_chemical_formula_weight 482.32
_chemical_name_systematic ER_F
_space_group_IT_number 2
_symmetry_cell_setting triclinic
_symmetry_space_group_name_Hall '-P 1'
_symmetry_space_group_name_H-M 'P -1'
_atom_sites_solution_hydrogens geom
_atom_sites_solution_primary direct
_atom_sites_solution_secondary difmap
_audit_creation_method SHELXL-97
_audit_update_record
;
2015-08-27 deposited with the CCDC.
2015-09-24 downloaded from the CCDC.
;
_cell_angle_alpha 108.143(3)
_cell_angle_beta 95.509(4)
_cell_angle_gamma 106.047(4)
_cell_formula_units_Z 2
_cell_length_a 10.4699(7)
_cell_length_b 10.9521(7)
_cell_length_c 12.2593(7)
_cell_measurement_reflns_used 7701
_cell_measurement_temperature 296(2)
_cell_measurement_theta_max 25.96
_cell_measurement_theta_min 2.20
_cell_volume 1258.03(14)
_computing_cell_refinement 'Bruker SAINT'
_computing_data_collection 'Bruker APEX2'
_computing_data_reduction 'Bruker SAINT'
_computing_molecular_graphics 'Bruker SHELXTL'
_computing_publication_material 'Bruker SHELXTL'
_computing_structure_refinement 'SHELXL-97 (Sheldrick, 2008)'
_computing_structure_solution 'SHELXS-97 (Sheldrick, 2008)'
_diffrn_ambient_temperature 296(2)
_diffrn_measured_fraction_theta_full 0.990
_diffrn_measured_fraction_theta_max 0.990
_diffrn_measurement_device_type 'Bruker APEX-II CCD'
_diffrn_measurement_method '\f and \w scans'
_diffrn_radiation_monochromator graphite
_diffrn_radiation_source 'fine-focus sealed tube'
_diffrn_radiation_type MoK\a
_diffrn_radiation_wavelength 0.71073
_diffrn_reflns_av_R_equivalents 0.0532
_diffrn_reflns_av_sigmaI/netI 0.0411
_diffrn_reflns_limit_h_max 13
_diffrn_reflns_limit_h_min -13
_diffrn_reflns_limit_k_max 14
_diffrn_reflns_limit_k_min -14
_diffrn_reflns_limit_l_max 15
_diffrn_reflns_limit_l_min -15
_diffrn_reflns_number 24454
_diffrn_reflns_theta_full 27.22
_diffrn_reflns_theta_max 27.22
_diffrn_reflns_theta_min 1.78
_exptl_absorpt_coefficient_mu 0.089
_exptl_absorpt_correction_T_max 0.9719
_exptl_absorpt_correction_T_min 0.9608
_exptl_absorpt_correction_type multi-scan
_exptl_absorpt_process_details SADABS,(BRUKER,2006)
_exptl_crystal_colour RED
_exptl_crystal_density_diffrn 1.273
_exptl_crystal_density_method 'not measured'
_exptl_crystal_description BLOCK
_exptl_crystal_F_000 504
_exptl_crystal_size_max 0.45
_exptl_crystal_size_mid 0.38
_exptl_crystal_size_min 0.32
_refine_diff_density_max 0.521
_refine_diff_density_min -0.325
_refine_diff_density_rms 0.035
_refine_ls_extinction_coef 0.014(3)
_refine_ls_extinction_expression Fc^*^=kFc[1+0.001xFc^2^\l^3^/sin(2\q)]^-1/4^
_refine_ls_extinction_method SHELXL
_refine_ls_goodness_of_fit_ref 1.031
_refine_ls_hydrogen_treatment constr
_refine_ls_matrix_type full
_refine_ls_number_parameters 329
_refine_ls_number_reflns 5573
_refine_ls_number_restraints 0
_refine_ls_restrained_S_all 1.031
_refine_ls_R_factor_all 0.0758
_refine_ls_R_factor_gt 0.0516
_refine_ls_shift/su_max 0.024
_refine_ls_shift/su_mean 0.000
_refine_ls_structure_factor_coef Fsqd
_refine_ls_weighting_details 'calc w=1/[\s^2^(Fo^2^)+(0.0750P)^2^+0.2565P] where P=(Fo^2^+2Fc^2^)/3'
_refine_ls_weighting_scheme calc
_refine_ls_wR_factor_gt 0.1417
_refine_ls_wR_factor_ref 0.1606
_reflns_number_gt 3842
_reflns_number_total 5573
_reflns_threshold_expression >2sigma(I)
_cod_data_source_file c5cc07450a2.cif
_cod_data_source_block feroz_0m
_cod_depositor_comments
;
The following automatic conversions were performed:

'_refine_ls_hydrogen_treatment' value 'CONSTR' changed to 'constr'
according to the built-in table from CIF Core dictionary named
'cif_core.dic' version 2.4.1 from 2010-06-29.

Automatic conversion script
Id: cif_fix_values 4093 2015-10-18 17:28:56Z antanas 
;
_cod_original_sg_symbol_H-M 'P-1   '
_cod_database_code 7118104

loop_
_symmetry_equiv_pos_as_xyz
'x, y, z'
'-x, -y, -z'

loop_
_atom_site_label
_atom_site_type_symbol
_atom_site_fract_x
_atom_site_fract_y
_atom_site_fract_z
_atom_site_U_iso_or_equiv
_atom_site_adp_type
_atom_site_occupancy
_atom_site_symmetry_multiplicity
_atom_site_calc_flag
_atom_site_refinement_flags
_atom_site_disorder_assembly
_atom_site_disorder_group
F23 F 0.62954(11) 0.03253(11) 0.44023(10) 0.0692(3) Uani 1 1 d . . .
F24 F 0.82919(13) 0.14063(12) 0.56706(10) 0.0743(4) Uani 1 1 d . . .
O32 O 0.31984(16) 0.11933(17) 1.05877(13) 0.0821(5) Uani 1 1 d . . .
O34 O 0.4475(2) 0.2998(2) 1.21290(15) 0.1134(7) Uani 1 1 d . . .
N13 N 0.82767(14) 0.10987(14) 0.36389(13) 0.0517(4) Uani 1 1 d . . .
N14 N 0.72745(14) 0.27342(14) 0.48543(12) 0.0479(3) Uani 1 1 d . . .
C1 C 0.8018(2) 0.4450(3) 0.07761(18) 0.0722(6) Uani 1 1 d . . .
H1 H 0.7416 0.4227 0.0081 0.087 Uiso 1 1 calc R . .
C2 C 0.7732(2) 0.3683(2) 0.14764(17) 0.0625(5) Uani 1 1 d . . .
H2 H 0.6935 0.2950 0.1254 0.075 Uiso 1 1 calc R . .
C3 C 0.86210(17) 0.39928(17) 0.25097(14) 0.0491(4) Uani 1 1 d . . .
C4 C 0.9796(2) 0.5086(2) 0.28174(17) 0.0635(5) Uani 1 1 d . . .
H4 H 1.0408 0.5305 0.3506 0.076 Uiso 1 1 calc R . .
C5 C 1.0072(2) 0.5855(2) 0.2114(2) 0.0741(6) Uani 1 1 d . . .
H5 H 1.0865 0.6593 0.2333 0.089 Uiso 1 1 calc R . .
C6 C 0.9180(2) 0.5536(2) 0.10939(19) 0.0717(6) Uani 1 1 d . . .
H6 H 0.9365 0.6056 0.0621 0.086 Uiso 1 1 calc R . .
C7 C 0.83039(16) 0.31484(17) 0.32538(14) 0.0481(4) Uani 1 1 d . . .
C8 C 0.76562(17) 0.35506(17) 0.41939(14) 0.0483(4) Uani 1 1 d . . .
C9 C 0.86215(18) 0.19441(18) 0.29865(16) 0.0526(4) Uani 1 1 d . . .
C10 C 0.9298(2) 0.1330(2) 0.21157(18) 0.0642(5) Uani 1 1 d . . .
C11 C 0.9322(2) 0.0148(2) 0.2275(2) 0.0706(6) Uani 1 1 d . . .
H11 H 0.9696 -0.0469 0.1830 0.085 Uiso 1 1 calc R . .
C12 C 0.86996(19) 0.00162(19) 0.32053(18) 0.0592(5) Uani 1 1 d . . .
C15 C 0.66489(18) 0.33470(18) 0.56824(15) 0.0511(4) Uani 1 1 d . . .
C16 C 0.6640(2) 0.45784(19) 0.55609(16) 0.0593(5) Uani 1 1 d . . .
H16 H 0.6279 0.5193 0.6025 0.071 Uiso 1 1 calc R . .
C17 C 0.7251(2) 0.47295(19) 0.46478(16) 0.0573(5) Uani 1 1 d . . .
C18 C 0.60816(18) 0.27363(19) 0.64871(15) 0.0539(4) Uani 1 1 d . . .
H18 H 0.6125 0.1879 0.6415 0.065 Uiso 1 1 calc R . .
C19 C 0.7431(3) 0.5913(2) 0.4246(2) 0.0831(7) Uani 1 1 d . . .
H19A H 0.6920 0.6465 0.4631 0.125 Uiso 1 1 calc R . .
H19B H 0.7113 0.5590 0.3414 0.125 Uiso 1 1 calc R . .
H19C H 0.8374 0.6445 0.4436 0.125 Uiso 1 1 calc R . .
C20 C 0.9891(3) 0.1839(3) 0.1212(2) 0.0909(8) Uani 1 1 d . . .
H20A H 1.0353 0.1250 0.0802 0.136 Uiso 1 1 calc R . .
H20B H 1.0521 0.2741 0.1589 0.136 Uiso 1 1 calc R . .
H20C H 0.9177 0.1853 0.0667 0.136 Uiso 1 1 calc R . .
C21 C 0.8485(2) -0.1109(2) 0.3674(2) 0.0697(6) Uani 1 1 d . . .
H21A H 0.8905 -0.0750 0.4489 0.105 Uiso 1 1 calc R . .
H21B H 0.8880 -0.1759 0.3251 0.105 Uiso 1 1 calc R . .
H21C H 0.7530 -0.1544 0.3586 0.105 Uiso 1 1 calc R . .
C25 C 0.54993(19) 0.3326(2) 0.73272(15) 0.0555(4) Uani 1 1 d . . .
H25 H 0.5472 0.4186 0.7389 0.067 Uiso 1 1 calc R . .
C26 C 0.49002(18) 0.27582(19) 0.81594(14) 0.0529(4) Uani 1 1 d . . .
C27 C 0.4978(2) 0.1536(2) 0.82440(16) 0.0634(5) Uani 1 1 d . . .
H27 H 0.5416 0.1044 0.7741 0.076 Uiso 1 1 calc R . .
C28 C 0.4422(2) 0.1047(2) 0.90510(17) 0.0667(5) Uani 1 1 d . . .
H28 H 0.4483 0.0231 0.9093 0.080 Uiso 1 1 calc R . .
C29 C 0.3775(2) 0.1765(2) 0.97963(16) 0.0630(5) Uani 1 1 d . . .
C30 C 0.3639(2) 0.2945(2) 0.97287(18) 0.0720(6) Uani 1 1 d . . .
H30 H 0.3174 0.3410 1.0224 0.086 Uiso 1 1 calc R . .
C31 C 0.4202(2) 0.3439(2) 0.89129(17) 0.0654(5) Uani 1 1 d . . .
H31 H 0.4112 0.4243 0.8866 0.078 Uiso 1 1 calc R . .
C33 C 0.3682(2) 0.1850(3) 1.17423(19) 0.0707(6) Uani 1 1 d . . .
C35 C 0.3096(3) 0.1035(3) 1.2426(2) 0.0857(7) Uani 1 1 d . . .
H35 H 0.2352 0.0255 1.2053 0.103 Uiso 1 1 calc R . .
C36 C 0.3558(3) 0.1347(3) 1.3503(2) 0.1034(9) Uani 1 1 d . . .
H36A H 0.4301 0.2122 1.3892 0.124 Uiso 1 1 calc R . .
H36B H 0.3155 0.0801 1.3907 0.124 Uiso 1 1 calc R . .
B22 B 0.7516(2) 0.1351(2) 0.46624(17) 0.0510(5) Uani 1 1 d . . .

loop_
_atom_site_aniso_label
_atom_site_aniso_U_11
_atom_site_aniso_U_22
_atom_site_aniso_U_33
_atom_site_aniso_U_23
_atom_site_aniso_U_13
_atom_site_aniso_U_12
F23 0.0706(7) 0.0505(6) 0.0775(7) 0.0154(5) 0.0297(6) 0.0094(5)
F24 0.0979(9) 0.0746(8) 0.0593(6) 0.0224(6) 0.0059(6) 0.0463(7)
O32 0.0906(11) 0.0895(11) 0.0591(8) 0.0306(8) 0.0204(8) 0.0116(9)
O34 0.1220(15) 0.1280(17) 0.0644(10) 0.0323(11) 0.0168(10) 0.0034(14)
N13 0.0514(8) 0.0446(8) 0.0597(8) 0.0155(7) 0.0140(7) 0.0186(7)
N14 0.0512(8) 0.0462(8) 0.0482(7) 0.0165(6) 0.0137(6) 0.0176(6)
C1 0.0769(14) 0.0948(17) 0.0575(11) 0.0336(11) 0.0141(10) 0.0392(13)
C2 0.0539(10) 0.0706(13) 0.0613(11) 0.0228(10) 0.0107(9) 0.0184(9)
C3 0.0499(9) 0.0494(10) 0.0480(9) 0.0138(7) 0.0141(7) 0.0185(8)
C4 0.0639(11) 0.0630(12) 0.0540(10) 0.0205(9) 0.0068(9) 0.0080(10)
C5 0.0811(14) 0.0600(13) 0.0731(14) 0.0242(11) 0.0227(11) 0.0071(11)
C6 0.0946(16) 0.0747(14) 0.0656(12) 0.0371(11) 0.0351(12) 0.0378(13)
C7 0.0451(9) 0.0477(9) 0.0489(9) 0.0144(7) 0.0108(7) 0.0139(7)
C8 0.0524(9) 0.0460(9) 0.0494(9) 0.0179(7) 0.0123(7) 0.0182(8)
C9 0.0511(9) 0.0487(10) 0.0576(10) 0.0160(8) 0.0172(8) 0.0167(8)
C10 0.0636(11) 0.0604(12) 0.0723(12) 0.0189(10) 0.0286(10) 0.0256(10)
C11 0.0706(13) 0.0607(12) 0.0872(14) 0.0194(11) 0.0346(11) 0.0330(10)
C12 0.0550(10) 0.0478(10) 0.0720(12) 0.0143(9) 0.0126(9) 0.0203(8)
C15 0.0551(10) 0.0521(10) 0.0480(9) 0.0155(8) 0.0138(7) 0.0214(8)
C16 0.0770(12) 0.0565(11) 0.0570(10) 0.0204(9) 0.0256(9) 0.0364(10)
C17 0.0709(12) 0.0524(10) 0.0585(10) 0.0225(9) 0.0205(9) 0.0294(9)
C18 0.0599(10) 0.0538(10) 0.0512(9) 0.0190(8) 0.0140(8) 0.0217(9)
C19 0.126(2) 0.0714(14) 0.0901(16) 0.0452(12) 0.0549(15) 0.0605(15)
C20 0.1116(19) 0.0891(17) 0.0979(17) 0.0366(14) 0.0669(16) 0.0528(15)
C21 0.0729(13) 0.0502(11) 0.0874(15) 0.0219(10) 0.0128(11) 0.0257(10)
C25 0.0628(11) 0.0582(11) 0.0496(9) 0.0190(8) 0.0125(8) 0.0257(9)
C26 0.0560(10) 0.0612(11) 0.0421(8) 0.0154(8) 0.0096(7) 0.0233(9)
C27 0.0795(13) 0.0690(13) 0.0508(10) 0.0201(9) 0.0205(9) 0.0367(11)
C28 0.0859(14) 0.0640(12) 0.0553(11) 0.0236(10) 0.0160(10) 0.0287(11)
C29 0.0657(12) 0.0720(13) 0.0493(10) 0.0240(9) 0.0127(9) 0.0162(10)
C30 0.0804(14) 0.0864(15) 0.0626(12) 0.0275(11) 0.0315(11) 0.0403(12)
C31 0.0801(13) 0.0696(13) 0.0600(11) 0.0255(10) 0.0245(10) 0.0387(11)
C33 0.0637(12) 0.0921(17) 0.0620(12) 0.0310(12) 0.0214(10) 0.0266(12)
C35 0.0934(17) 0.110(2) 0.0710(14) 0.0433(14) 0.0331(13) 0.0414(15)
C36 0.137(2) 0.118(2) 0.0857(18) 0.0493(17) 0.0441(17) 0.064(2)
B22 0.0562(11) 0.0457(11) 0.0514(10) 0.0157(9) 0.0111(9) 0.0184(9)

loop_
_atom_type_symbol
_atom_type_description
_atom_type_scat_dispersion_real
_atom_type_scat_dispersion_imag
_atom_type_scat_source
C C 0.0033 0.0016 'International Tables Vol C Tables 4.2.6.8 and 6.1.1.4'
H H 0.0000 0.0000 'International Tables Vol C Tables 4.2.6.8 and 6.1.1.4'
N N 0.0061 0.0033 'International Tables Vol C Tables 4.2.6.8 and 6.1.1.4'
O O 0.0106 0.0060 'International Tables Vol C Tables 4.2.6.8 and 6.1.1.4'
B B 0.0013 0.0007 'International Tables Vol C Tables 4.2.6.8 and 6.1.1.4'
F F 0.0171 0.0103 'International Tables Vol C Tables 4.2.6.8 and 6.1.1.4'

loop_
_geom_angle_atom_site_label_1
_geom_angle_atom_site_label_2
_geom_angle_atom_site_label_3
_geom_angle
_geom_angle_site_symmetry_1
_geom_angle_site_symmetry_3
C33 O32 C29 119.08(17) . .
C12 N13 C9 108.41(15) . .
C12 N13 B22 126.01(16) . .
C9 N13 B22 125.57(14) . .
C15 N14 C8 108.46(14) . .
C15 N14 B22 126.30(14) . .
C8 N14 B22 125.24(14) . .
C6 C1 C2 120.48(19) . .
C6 C1 H1 119.8 . .
C2 C1 H1 119.8 . .
C1 C2 C3 120.56(19) . .
C1 C2 H2 119.7 . .
C3 C2 H2 119.7 . .
C4 C3 C2 118.46(17) . .
C4 C3 C7 121.56(16) . .
C2 C3 C7 119.98(16) . .
C3 C4 C5 120.66(18) . .
C3 C4 H4 119.7 . .
C5 C4 H4 119.7 . .
C6 C5 C4 120.2(2) . .
C6 C5 H5 119.9 . .
C4 C5 H5 119.9 . .
C1 C6 C5 119.66(19) . .
C1 C6 H6 120.2 . .
C5 C6 H6 120.2 . .
C9 C7 C8 120.96(16) . .
C9 C7 C3 119.25(15) . .
C8 C7 C3 119.76(15) . .
N14 C8 C7 120.69(15) . .
N14 C8 C17 107.91(14) . .
C7 C8 C17 131.39(16) . .
C7 C9 N13 120.41(15) . .
C7 C9 C10 132.06(17) . .
N13 C9 C10 107.53(16) . .
C11 C10 C9 105.84(18) . .
C11 C10 C20 125.41(18) . .
C9 C10 C20 128.75(19) . .
C10 C11 C12 109.50(17) . .
C10 C11 H11 125.2 . .
C12 C11 H11 125.2 . .
N13 C12 C11 108.72(17) . .
N13 C12 C21 123.34(18) . .
C11 C12 C21 127.93(18) . .
N14 C15 C16 108.33(15) . .
N14 C15 C18 122.53(16) . .
C16 C15 C18 129.11(16) . .
C17 C16 C15 109.15(16) . .
C17 C16 H16 125.4 . .
C15 C16 H16 125.4 . .
C16 C17 C8 106.15(16) . .
C16 C17 C19 124.93(17) . .
C8 C17 C19 128.92(17) . .
C25 C18 C15 123.97(17) . .
C25 C18 H18 118.0 . .
C15 C18 H18 118.0 . .
C17 C19 H19A 109.5 . .
C17 C19 H19B 109.5 . .
H19A C19 H19B 109.5 . .
C17 C19 H19C 109.5 . .
H19A C19 H19C 109.5 . .
H19B C19 H19C 109.5 . .
C10 C20 H20A 109.5 . .
C10 C20 H20B 109.5 . .
H20A C20 H20B 109.5 . .
C10 C20 H20C 109.5 . .
H20A C20 H20C 109.5 . .
H20B C20 H20C 109.5 . .
C12 C21 H21A 109.5 . .
C12 C21 H21B 109.5 . .
H21A C21 H21B 109.5 . .
C12 C21 H21C 109.5 . .
H21A C21 H21C 109.5 . .
H21B C21 H21C 109.5 . .
C18 C25 C26 126.54(18) . .
C18 C25 H25 116.7 . .
C26 C25 H25 116.7 . .
C31 C26 C27 117.08(17) . .
C31 C26 C25 119.81(17) . .
C27 C26 C25 123.10(16) . .
C28 C27 C26 121.39(18) . .
C28 C27 H27 119.3 . .
C26 C27 H27 119.3 . .
C27 C28 C29 119.73(19) . .
C27 C28 H28 120.1 . .
C29 C28 H28 120.1 . .
C30 C29 C28 121.21(18) . .
C30 C29 O32 121.71(19) . .
C28 C29 O32 116.99(19) . .
C29 C30 C31 119.01(19) . .
C29 C30 H30 120.5 . .
C31 C30 H30 120.5 . .
C30 C31 C26 121.53(19) . .
C30 C31 H31 119.2 . .
C26 C31 H31 119.2 . .
O34 C33 O32 121.8(2) . .
O34 C33 C35 126.4(2) . .
O32 C33 C35 111.8(2) . .
C36 C35 C33 122.7(3) . .
C36 C35 H35 118.7 . .
C33 C35 H35 118.7 . .
C35 C36 H36A 120.0 . .
C35 C36 H36B 120.0 . .
H36A C36 H36B 120.0 . .
F23 B22 F24 108.66(16) . .
F23 B22 N13 110.74(14) . .
F24 B22 N13 110.18(15) . .
F23 B22 N14 110.28(15) . .
F24 B22 N14 109.91(14) . .
N13 B22 N14 107.06(14) . .

loop_
_geom_bond_atom_site_label_1
_geom_bond_atom_site_label_2
_geom_bond_distance
_geom_bond_site_symmetry_2
F23 B22 1.379(2) .
F24 B22 1.387(2) .
O32 C33 1.343(3) .
O32 C29 1.407(2) .
O34 C33 1.213(3) .
N13 C12 1.352(2) .
N13 C9 1.400(2) .
N13 B22 1.544(2) .
N14 C15 1.362(2) .
N14 C8 1.389(2) .
N14 B22 1.554(2) .
C1 C6 1.367(3) .
C1 C2 1.375(3) .
C1 H1 0.9300 .
C2 C3 1.385(3) .
C2 H2 0.9300 .
C3 C4 1.380(3) .
C3 C7 1.487(2) .
C4 C5 1.380(3) .
C4 H4 0.9300 .
C5 C6 1.372(3) .
C5 H5 0.9300 .
C6 H6 0.9300 .
C7 C9 1.397(2) .
C7 C8 1.407(2) .
C8 C17 1.434(2) .
C9 C10 1.434(3) .
C10 C11 1.375(3) .
C10 C20 1.499(3) .
C11 C12 1.393(3) .
C11 H11 0.9300 .
C12 C21 1.487(3) .
C15 C16 1.405(3) .
C15 C18 1.441(2) .
C16 C17 1.372(3) .
C16 H16 0.9300 .
C17 C19 1.497(3) .
C18 C25 1.332(2) .
C18 H18 0.9300 .
C19 H19A 0.9600 .
C19 H19B 0.9600 .
C19 H19C 0.9600 .
C20 H20A 0.9600 .
C20 H20B 0.9600 .
C20 H20C 0.9600 .
C21 H21A 0.9600 .
C21 H21B 0.9600 .
C21 H21C 0.9600 .
C25 C26 1.457(3) .
C25 H25 0.9300 .
C26 C31 1.395(3) .
C26 C27 1.398(3) .
C27 C28 1.368(3) .
C27 H27 0.9300 .
C28 C29 1.370(3) .
C28 H28 0.9300 .
C29 C30 1.366(3) .
C30 C31 1.383(3) .
C30 H30 0.9300 .
C31 H31 0.9300 .
C33 C35 1.462(3) .
C35 C36 1.266(4) .
C35 H35 0.9300 .
C36 H36A 0.9300 .
C36 H36B 0.9300 .

loop_
_geom_torsion_atom_site_label_1
_geom_torsion_atom_site_label_2
_geom_torsion_atom_site_label_3
_geom_torsion_atom_site_label_4
_geom_torsion
_geom_torsion_site_symmetry_1
_geom_torsion_site_symmetry_2
_geom_torsion_site_symmetry_3
_geom_torsion_site_symmetry_4
C6 C1 C2 C3 -0.5(3) . . . .
C1 C2 C3 C4 0.0(3) . . . .
C1 C2 C3 C7 -179.54(17) . . . .
C2 C3 C4 C5 0.4(3) . . . .
C7 C3 C4 C5 179.93(18) . . . .
C3 C4 C5 C6 -0.4(3) . . . .
C2 C1 C6 C5 0.6(3) . . . .
C4 C5 C6 C1 -0.1(3) . . . .
C4 C3 C7 C9 -96.3(2) . . . .
C2 C3 C7 C9 83.2(2) . . . .
C4 C3 C7 C8 85.5(2) . . . .
C2 C3 C7 C8 -95.1(2) . . . .
C15 N14 C8 C7 -178.71(15) . . . .
B22 N14 C8 C7 0.8(2) . . . .
C15 N14 C8 C17 0.42(19) . . . .
B22 N14 C8 C17 179.91(15) . . . .
C9 C7 C8 N14 -2.2(2) . . . .
C3 C7 C8 N14 175.94(15) . . . .
C9 C7 C8 C17 178.87(18) . . . .
C3 C7 C8 C17 -2.9(3) . . . .
C8 C7 C9 N13 1.2(3) . . . .
C3 C7 C9 N13 -177.00(15) . . . .
C8 C7 C9 C10 -178.07(19) . . . .
C3 C7 C9 C10 3.7(3) . . . .
C12 N13 C9 C7 -179.77(16) . . . .
B22 N13 C9 C7 1.4(3) . . . .
C12 N13 C9 C10 -0.3(2) . . . .
B22 N13 C9 C10 -179.19(16) . . . .
C7 C9 C10 C11 179.7(2) . . . .
N13 C9 C10 C11 0.4(2) . . . .
C7 C9 C10 C20 0.5(4) . . . .
N13 C9 C10 C20 -178.8(2) . . . .
C9 C10 C11 C12 -0.3(2) . . . .
C20 C10 C11 C12 178.9(2) . . . .
C9 N13 C12 C11 0.1(2) . . . .
B22 N13 C12 C11 178.98(17) . . . .
C9 N13 C12 C21 -179.03(17) . . . .
B22 N13 C12 C21 -0.2(3) . . . .
C10 C11 C12 N13 0.1(2) . . . .
C10 C11 C12 C21 179.2(2) . . . .
C8 N14 C15 C16 -0.59(19) . . . .
B22 N14 C15 C16 179.92(16) . . . .
C8 N14 C15 C18 177.58(15) . . . .
B22 N14 C15 C18 -1.9(3) . . . .
N14 C15 C16 C17 0.6(2) . . . .
C18 C15 C16 C17 -177.47(18) . . . .
C15 C16 C17 C8 -0.3(2) . . . .
C15 C16 C17 C19 179.8(2) . . . .
N14 C8 C17 C16 -0.1(2) . . . .
C7 C8 C17 C16 178.92(18) . . . .
N14 C8 C17 C19 179.8(2) . . . .
C7 C8 C17 C19 -1.2(3) . . . .
N14 C15 C18 C25 177.98(17) . . . .
C16 C15 C18 C25 -4.3(3) . . . .
C15 C18 C25 C26 179.50(16) . . . .
C18 C25 C26 C31 -173.36(18) . . . .
C18 C25 C26 C27 6.2(3) . . . .
C31 C26 C27 C28 -1.6(3) . . . .
C25 C26 C27 C28 178.85(18) . . . .
C26 C27 C28 C29 -0.1(3) . . . .
C27 C28 C29 C30 1.9(3) . . . .
C27 C28 C29 O32 178.58(17) . . . .
C33 O32 C29 C30 -67.2(3) . . . .
C33 O32 C29 C28 116.1(2) . . . .
C28 C29 C30 C31 -1.9(3) . . . .
O32 C29 C30 C31 -178.45(18) . . . .
C29 C30 C31 C26 0.1(3) . . . .
C27 C26 C31 C30 1.6(3) . . . .
C25 C26 C31 C30 -178.87(19) . . . .
C29 O32 C33 O34 9.8(3) . . . .
C29 O32 C33 C35 -172.47(19) . . . .
O34 C33 C35 C36 -14.3(4) . . . .
O32 C33 C35 C36 168.1(3) . . . .
C12 N13 B22 F23 -60.9(2) . . . .
C9 N13 B22 F23 117.78(18) . . . .
C12 N13 B22 F24 59.4(2) . . . .
C9 N13 B22 F24 -121.97(18) . . . .
C12 N13 B22 N14 178.88(16) . . . .
C9 N13 B22 N14 -2.5(2) . . . .
C15 N14 B22 F23 60.2(2) . . . .
C8 N14 B22 F23 -119.16(17) . . . .
C15 N14 B22 F24 -59.5(2) . . . .
C8 N14 B22 F24 121.06(17) . . . .
C15 N14 B22 N13 -179.21(14) . . . .
C8 N14 B22 N13 1.4(2) . . . .
